data_2243440
loop_
_publ_author_name
'Sheakh Mohamad, Ropak A.'
'Aziz, Hashim J.'
'Hamad, Wali M.'

_publ_section_title
;
 Crystal structure and Hirshfeld surface analysis of
 4-{[(<i>E</i>)-4-(heptyloxy)benzylidene]amino}-<i>N</i>-(naphthalen-2-yl)-1,3-thiazol-2-amine
;
_journal_coeditor_code PK2631
_journal_issue 7
_journal_name_full 'Acta Crystallographica Section E'
_journal_page_first 1092
_journal_page_last 1095
_journal_paper_doi 10.1107/S2056989020007951
_journal_volume 76
_journal_year 2020
_chemical_formula_iupac 'C27 H28 N2 O S'
_chemical_formula_moiety 'C27 H28 N2 O S'
_chemical_formula_sum 'C27 H28 N2 O S'
_chemical_formula_weight 428.57
_chemical_name_systematic 4-{[(<i>E</i>)-4-(Heptyloxy)benzylidene]amino}-<i>N</i>-(naphthalen-2-yl)-1,3-thiazol-2-amine
_space_group_crystal_system monoclinic
_space_group_IT_number 14
_space_group_name_Hall '-P 2ybc'
_space_group_name_H-M_alt 'P 1 21/c 1'
_atom_sites_solution_hydrogens geom
_audit_creation_method SHELXL-2017/1
_cell_angle_alpha 90
_cell_angle_beta 97.734(12)
_cell_angle_gamma 90
_cell_formula_units_Z 4
_cell_length_a 22.927(4)
_cell_length_b 5.9315(6)
_cell_length_c 17.191(2)
_cell_measurement_reflns_used 9222
_cell_measurement_temperature 296(2)
_cell_measurement_theta_max 27.72
_cell_measurement_theta_min 1.39
_cell_volume 2316.6(5)
_computing_cell_refinement
;
X-AREA (Stoe & Cie, 2002)
;
_computing_data_collection
;
X-AREA (Stoe & Cie, 2002)
;
_computing_data_reduction
;
X-RED32 (Stoe & Cie, 2002)
;
_computing_molecular_graphics
;
PLATON (Spek, 2020)
;
_computing_publication_material
;
WinGX (Farrugia, 2012)
;
_computing_structure_refinement
;
<i>SHELXL2017/1</i> (Sheldrick, 2015b)
;
_computing_structure_solution
;
<i>SHELXT2017/1</i> (Sheldrick, 2015a)
;
_diffrn_ambient_temperature 296(2)
_diffrn_detector 'image plate (34 cm diameter)'
_diffrn_detector_area_resol_mean 6.67
_diffrn_measured_fraction_theta_full 0.993
_diffrn_measured_fraction_theta_max 0.993
_diffrn_measurement_device '2-circle goniometer'
_diffrn_measurement_device_type 'Stoe IPDS 2'
_diffrn_measurement_method 'rotation method'
_diffrn_radiation_monochromator 'plane graphite'
_diffrn_radiation_type 'Mo K\a'
_diffrn_radiation_wavelength 0.71073
_diffrn_reflns_av_R_equivalents 0.0631
_diffrn_reflns_av_unetI/netI 0.0623
_diffrn_reflns_limit_h_max 27
_diffrn_reflns_limit_h_min -24
_diffrn_reflns_limit_k_max 7
_diffrn_reflns_limit_k_min -7
_diffrn_reflns_limit_l_max 20
_diffrn_reflns_limit_l_min -20
_diffrn_reflns_number 10986
_diffrn_reflns_theta_full 25.050
_diffrn_reflns_theta_max 25.050
_diffrn_reflns_theta_min 2.391
_diffrn_source 'sealed X-ray tube, 12 x 0.4 mm long-fine focus'
_diffrn_source_current 45
_diffrn_source_power 2.25
_diffrn_source_voltage 50
_exptl_absorpt_coefficient_mu 0.161
_exptl_absorpt_correction_T_max 0.982
_exptl_absorpt_correction_T_min 0.955
_exptl_absorpt_correction_type integration
_exptl_absorpt_process_details
;
(X-RED32; Stoe & Cie, 2002)
;
_exptl_crystal_colour yellow
_exptl_crystal_density_diffrn 1.229
_exptl_crystal_description stick
_exptl_crystal_F_000 912
_exptl_crystal_size_max 0.490
_exptl_crystal_size_mid 0.237
_exptl_crystal_size_min 0.110
_refine_diff_density_max 0.233
_refine_diff_density_min -0.173
_refine_ls_extinction_method none
_refine_ls_goodness_of_fit_ref 0.924
_refine_ls_hydrogen_treatment constr
_refine_ls_matrix_type full
_refine_ls_number_parameters 281
_refine_ls_number_reflns 4068
_refine_ls_number_restraints 0
_refine_ls_restrained_S_all 0.924
_refine_ls_R_factor_all 0.1222
_refine_ls_R_factor_gt 0.0665
_refine_ls_shift/su_max 0.000
_refine_ls_shift/su_mean 0.000
_refine_ls_structure_factor_coef Fsqd
_refine_ls_weighting_details 'w=1/[\s^2^(Fo^2^)+(0.0697P)^2^] where P=(Fo^2^+2Fc^2^)/3'
_refine_ls_weighting_scheme calc
_refine_ls_wR_factor_gt 0.1321
_refine_ls_wR_factor_ref 0.1550
_reflns_number_gt 2000
_reflns_number_total 4068
_reflns_threshold_expression 'I > 2\s(I)'
_cod_data_source_file pk2631sup1.cif
_cod_data_source_block I
_cod_original_sg_symbol_H-M 'P 21/c'
_cod_database_code 2243440
_shelx_space_group_comment
;
The symmetry employed for this shelxl refinement is uniquely defined
by the following loop, which should always be used as a source of
symmetry information in preference to the above space-group names.
They are only intended as comments.
;
_shelx_estimated_absorpt_t_min 0.925
_shelx_estimated_absorpt_t_max 0.983

loop_
_space_group_symop_operation_xyz
'x, y, z'
'-x, y+1/2, -z+1/2'
'-x, -y, -z'
'x, -y-1/2, z-1/2'

loop_
_atom_site_type_symbol
_atom_site_label
_atom_site_fract_x
_atom_site_fract_y
_atom_site_fract_z
_atom_site_U_iso_or_equiv
_atom_site_adp_type
_atom_site_calc_flag
_atom_site_occupancy
_atom_site_disorder_assembly
_atom_site_disorder_group
S S1 0.22633(5) 0.01514(16) 0.57256(6) 0.1138(4) Uani d 1 . .
O O1 0.34973(11) 0.7781(4) 0.18878(14) 0.1090(7) Uani d 1 . .
N N1 0.17508(13) 0.3977(5) 0.56495(16) 0.0951(8) Uani d 1 . .
N N2 0.23575(14) 0.3219(5) 0.46375(17) 0.1016(8) Uani d 1 . .
C C6 0.09218(14) 0.4575(5) 0.81098(19) 0.0907(9) Uani d 1 . .
C C7 0.12144(15) 0.3353(5) 0.7578(2) 0.0922(9) Uani d 1 . .
H H7 0.138236 0.197033 0.773380 0.111 Uiso calc 1 . .
C C18 0.31570(16) 0.7233(6) 0.24384(19) 0.0942(9) Uani d 1 . .
C C8 0.12605(15) 0.4127(5) 0.68404(19) 0.0893(9) Uani d 1 . .
C C13 0.20898(16) 0.2713(6) 0.52869(19) 0.0957(9) Uani d 1 . .
C C15 0.25439(16) 0.5758(6) 0.36278(18) 0.0911(9) Uani d 1 . .
C C9 0.09865(16) 0.6188(6) 0.6604(2) 0.0983(10) Uani d 1 . .
H H9 0.100324 0.671600 0.609769 0.118 Uiso calc 1 . .
C C16 0.29941(17) 0.4482(6) 0.33942(19) 0.1012(10) Uani d 1 . .
H H16 0.309049 0.310612 0.363781 0.121 Uiso calc 1 . .
C C5 0.06665(15) 0.6676(6) 0.7867(2) 0.0957(9) Uani d 1 . .
C C19 0.27062(16) 0.8513(6) 0.2650(2) 0.0987(10) Uani d 1 . .
H H19 0.260471 0.986613 0.239358 0.118 Uiso calc 1 . .
C C11 0.16110(15) 0.2922(5) 0.63110(19) 0.0905(9) Uani d 1 . .
C C17 0.32949(17) 0.5193(6) 0.28215(19) 0.1011(10) Uani d 1 . .
H H17 0.359909 0.431246 0.267905 0.121 Uiso calc 1 . .
C C20 0.24043(16) 0.7789(6) 0.3243(2) 0.1000(10) Uani d 1 . .
H H20 0.210185 0.867189 0.338883 0.120 Uiso calc 1 . .
C C10 0.07004(16) 0.7411(6) 0.7095(2) 0.1021(10) Uani d 1 . .
H H10 0.052252 0.876263 0.692155 0.123 Uiso calc 1 . .
C C1 0.08963(16) 0.3841(7) 0.8886(2) 0.1035(10) Uani d 1 . .
H H1 0.105644 0.245213 0.905032 0.124 Uiso calc 1 . .
C C14 0.22370(16) 0.5061(6) 0.42680(19) 0.0977(9) Uani d 1 . .
H H14 0.194260 0.598284 0.441516 0.117 Uiso calc 1 . .
C C12 0.18554(17) 0.0833(6) 0.6429(2) 0.1043(10) Uani d 1 . .
H H12 0.180195 -0.009921 0.684812 0.125 Uiso calc 1 . .
C C4 0.04009(17) 0.7950(7) 0.8408(2) 0.1113(11) Uani d 1 . .
H H4 0.023035 0.933143 0.825662 0.134 Uiso calc 1 . .
C C23 0.37841(18) 0.7782(7) 0.0293(2) 0.1100(11) Uani d 1 . .
H H23A 0.385642 0.645391 0.062131 0.132 Uiso calc 1 . .
H H23B 0.340038 0.760901 -0.001570 0.132 Uiso calc 1 . .
C C21 0.33361(18) 0.9678(6) 0.1388(2) 0.1106(11) Uani d 1 . .
H H21A 0.334233 1.104756 0.169733 0.133 Uiso calc 1 . .
H H21B 0.294231 0.947554 0.111073 0.133 Uiso calc 1 . .
C C25 0.42596(19) 0.5902(7) -0.0784(2) 0.1155(12) Uani d 1 . .
H H25A 0.432021 0.455243 -0.046493 0.139 Uiso calc 1 . .
H H25B 0.388034 0.576225 -0.110681 0.139 Uiso calc 1 . .
C C24 0.42408(18) 0.7903(7) -0.0250(2) 0.1128(11) Uani d 1 . .
H H24A 0.462375 0.806563 0.006187 0.135 Uiso calc 1 . .
H H24B 0.417052 0.924663 -0.057046 0.135 Uiso calc 1 . .
C C2 0.06433(18) 0.5126(8) 0.9391(2) 0.1156(11) Uani d 1 . .
H H2 0.063744 0.463555 0.990321 0.139 Uiso calc 1 . .
C C22 0.37726(19) 0.9836(7) 0.0817(2) 0.1149(11) Uani d 1 . .
H H22A 0.416186 1.005154 0.110597 0.138 Uiso calc 1 . .
H H22B 0.368155 1.115365 0.048834 0.138 Uiso calc 1 . .
C C26 0.4728(2) 0.6016(8) -0.1311(2) 0.1277(14) Uani d 1 . .
H H26A 0.510749 0.615254 -0.098731 0.153 Uiso calc 1 . .
H H26B 0.466844 0.736962 -0.162780 0.153 Uiso calc 1 . .
C C3 0.0389(2) 0.7194(8) 0.9150(3) 0.1247(13) Uani d 1 . .
H H3 0.021019 0.806070 0.950183 0.150 Uiso calc 1 . .
C C27 0.4750(2) 0.4030(8) -0.1848(3) 0.1497(17) Uani d 1 . .
H H27A 0.438855 0.394620 -0.220161 0.225 Uiso calc 1 . .
H H27B 0.480019 0.267150 -0.154273 0.225 Uiso calc 1 . .
H H27C 0.507361 0.420161 -0.214350 0.225 Uiso calc 1 . .

loop_
_atom_site_aniso_label
_atom_site_aniso_U_11
_atom_site_aniso_U_22
_atom_site_aniso_U_33
_atom_site_aniso_U_12
_atom_site_aniso_U_13
_atom_site_aniso_U_23
S1 0.1338(8) 0.0960(6) 0.1147(7) 0.0124(6) 0.0282(6) 0.0065(5)
O1 0.1105(17) 0.1179(17) 0.1008(15) 0.0099(14) 0.0219(14) 0.0124(14)
N1 0.101(2) 0.0915(16) 0.0922(17) 0.0001(15) 0.0123(15) 0.0032(15)
N2 0.117(2) 0.0974(19) 0.0913(17) -0.0022(17) 0.0169(16) 0.0002(16)
C6 0.085(2) 0.091(2) 0.094(2) -0.0032(17) 0.0068(17) -0.0021(18)
C7 0.095(2) 0.0804(19) 0.099(2) -0.0006(17) 0.0065(19) 0.0057(17)
C18 0.096(2) 0.102(2) 0.0839(19) 0.000(2) 0.0095(18) -0.0011(19)
C8 0.088(2) 0.0826(19) 0.097(2) -0.0055(16) 0.0109(18) 0.0054(17)
C13 0.096(2) 0.101(2) 0.089(2) -0.0075(19) 0.0092(19) -0.0060(19)
C15 0.096(2) 0.091(2) 0.0856(19) 0.0002(18) 0.0093(17) -0.0069(17)
C9 0.098(2) 0.093(2) 0.103(2) -0.0053(19) 0.012(2) 0.0107(19)
C16 0.121(3) 0.090(2) 0.092(2) 0.009(2) 0.013(2) 0.0028(18)
C5 0.087(2) 0.091(2) 0.109(3) -0.0041(18) 0.0102(19) -0.0008(19)
C19 0.104(3) 0.094(2) 0.098(2) 0.007(2) 0.014(2) 0.0085(18)
C11 0.093(2) 0.085(2) 0.092(2) -0.0088(18) 0.0082(18) 0.0037(17)
C17 0.113(3) 0.097(2) 0.095(2) 0.016(2) 0.018(2) -0.001(2)
C20 0.101(2) 0.096(2) 0.102(2) 0.0135(19) 0.014(2) -0.003(2)
C10 0.100(2) 0.085(2) 0.120(3) 0.0019(18) 0.015(2) 0.010(2)
C1 0.103(3) 0.110(2) 0.098(2) 0.005(2) 0.014(2) 0.005(2)
C14 0.103(2) 0.096(2) 0.093(2) -0.002(2) 0.0103(19) -0.005(2)
C12 0.116(3) 0.091(2) 0.106(2) 0.001(2) 0.012(2) 0.0129(18)
C4 0.110(3) 0.103(2) 0.121(3) 0.006(2) 0.015(2) -0.005(2)
C23 0.109(3) 0.117(3) 0.104(2) -0.009(2) 0.014(2) 0.011(2)
C21 0.122(3) 0.102(2) 0.107(2) -0.001(2) 0.015(2) 0.008(2)
C25 0.120(3) 0.126(3) 0.100(2) -0.006(2) 0.015(2) 0.009(2)
C24 0.113(3) 0.126(3) 0.100(2) -0.011(2) 0.017(2) 0.015(2)
C2 0.112(3) 0.133(3) 0.101(2) 0.008(3) 0.013(2) 0.001(3)
C22 0.121(3) 0.114(3) 0.112(2) -0.010(2) 0.023(2) 0.015(2)
C26 0.137(4) 0.142(3) 0.107(3) -0.009(3) 0.026(3) 0.003(3)
C3 0.128(3) 0.128(3) 0.122(3) 0.013(3) 0.030(3) -0.017(3)
C27 0.173(5) 0.157(4) 0.121(3) 0.002(3) 0.029(3) -0.014(3)

loop_
_atom_type_symbol
_atom_type_description
_atom_type_scat_dispersion_real
_atom_type_scat_dispersion_imag
_atom_type_scat_source
C C 0.0033 0.0016 'International Tables Vol C Tables 4.2.6.8 and 6.1.1.4'
H H 0.0000 0.0000 'International Tables Vol C Tables 4.2.6.8 and 6.1.1.4'
N N 0.0061 0.0033 'International Tables Vol C Tables 4.2.6.8 and 6.1.1.4'
O O 0.0106 0.0060 'International Tables Vol C Tables 4.2.6.8 and 6.1.1.4'
S S 0.1246 0.1234 'International Tables Vol C Tables 4.2.6.8 and 6.1.1.4'

loop_
_geom_angle_atom_site_label_1
_geom_angle_atom_site_label_2
_geom_angle_atom_site_label_3
_geom_angle_site_symmetry_1
_geom_angle_site_symmetry_3
_geom_angle
_geom_angle_publ_flag
C12 S1 C13 . . 89.11(18) ?
C18 O1 C21 . . 119.0(3) ?
C13 N1 C11 . . 110.8(3) ?
C14 N2 C13 . . 120.0(3) ?
C7 C6 C1 . . 122.7(3) ?
C7 C6 C5 . . 118.5(3) ?
C1 C6 C5 . . 118.8(3) ?
C8 C7 C6 . . 122.3(3) ?
C8 C7 H7 . . 118.9 ?
C6 C7 H7 . . 118.9 ?
O1 C18 C19 . . 125.6(3) ?
O1 C18 C17 . . 115.2(3) ?
C19 C18 C17 . . 119.1(3) ?
C7 C8 C9 . . 118.2(3) ?
C7 C8 C11 . . 121.7(3) ?
C9 C8 C11 . . 120.0(3) ?
N1 C13 N2 . . 128.6(3) ?
N1 C13 S1 . . 114.7(2) ?
N2 C13 S1 . . 116.5(3) ?
C16 C15 C20 . . 118.0(3) ?
C16 C15 C14 . . 121.6(3) ?
C20 C15 C14 . . 120.4(3) ?
C10 C9 C8 . . 121.4(3) ?
C10 C9 H9 . . 119.3 ?
C8 C9 H9 . . 119.3 ?
C17 C16 C15 . . 121.2(3) ?
C17 C16 H16 . . 119.4 ?
C15 C16 H16 . . 119.4 ?
C4 C5 C10 . . 122.9(3) ?
C4 C5 C6 . . 118.6(3) ?
C10 C5 C6 . . 118.5(3) ?
C18 C19 C20 . . 119.7(3) ?
C18 C19 H19 . . 120.1 ?
C20 C19 H19 . . 120.1 ?
C12 C11 N1 . . 113.6(3) ?
C12 C11 C8 . . 126.5(3) ?
N1 C11 C8 . . 119.8(3) ?
C16 C17 C18 . . 120.8(3) ?
C16 C17 H17 . . 119.6 ?
C18 C17 H17 . . 119.6 ?
C19 C20 C15 . . 121.1(3) ?
C19 C20 H20 . . 119.5 ?
C15 C20 H20 . . 119.5 ?
C9 C10 C5 . . 121.1(3) ?
C9 C10 H10 . . 119.5 ?
C5 C10 H10 . . 119.5 ?
C2 C1 C6 . . 120.7(4) ?
C2 C1 H1 . . 119.6 ?
C6 C1 H1 . . 119.6 ?
N2 C14 C15 . . 122.0(3) ?
N2 C14 H14 . . 119.0 ?
C15 C14 H14 . . 119.0 ?
C11 C12 S1 . . 111.8(3) ?
C11 C12 H12 . . 124.1 ?
S1 C12 H12 . . 124.1 ?
C3 C4 C5 . . 120.8(4) ?
C3 C4 H4 . . 119.6 ?
C5 C4 H4 . . 119.6 ?
C24 C23 C22 . . 113.7(3) ?
C24 C23 H23A . . 108.8 ?
C22 C23 H23A . . 108.8 ?
C24 C23 H23B . . 108.8 ?
C22 C23 H23B . . 108.8 ?
H23A C23 H23B . . 107.7 ?
O1 C21 C22 . . 107.5(3) ?
O1 C21 H21A . . 110.2 ?
C22 C21 H21A . . 110.2 ?
O1 C21 H21B . . 110.2 ?
C22 C21 H21B . . 110.2 ?
H21A C21 H21B . . 108.5 ?
C26 C25 C24 . . 114.6(3) ?
C26 C25 H25A . . 108.6 ?
C24 C25 H25A . . 108.6 ?
C26 C25 H25B . . 108.6 ?
C24 C25 H25B . . 108.6 ?
H25A C25 H25B . . 107.6 ?
C23 C24 C25 . . 115.0(3) ?
C23 C24 H24A . . 108.5 ?
C25 C24 H24A . . 108.5 ?
C23 C24 H24B . . 108.5 ?
C25 C24 H24B . . 108.5 ?
H24A C24 H24B . . 107.5 ?
C1 C2 C3 . . 120.4(4) ?
C1 C2 H2 . . 119.8 ?
C3 C2 H2 . . 119.8 ?
C21 C22 C23 . . 113.9(3) ?
C21 C22 H22A . . 108.8 ?
C23 C22 H22A . . 108.8 ?
C21 C22 H22B . . 108.8 ?
C23 C22 H22B . . 108.8 ?
H22A C22 H22B . . 107.7 ?
C25 C26 C27 . . 115.0(4) ?
C25 C26 H26A . . 108.5 ?
C27 C26 H26A . . 108.5 ?
C25 C26 H26B . . 108.5 ?
C27 C26 H26B . . 108.5 ?
H26A C26 H26B . . 107.5 ?
C4 C3 C2 . . 120.6(4) ?
C4 C3 H3 . . 119.7 ?
C2 C3 H3 . . 119.7 ?
C26 C27 H27A . . 109.5 ?
C26 C27 H27B . . 109.5 ?
H27A C27 H27B . . 109.5 ?
C26 C27 H27C . . 109.5 ?
H27A C27 H27C . . 109.5 ?
H27B C27 H27C . . 109.5 ?

loop_
_geom_bond_atom_site_label_1
_geom_bond_atom_site_label_2
_geom_bond_site_symmetry_2
_geom_bond_distance
_geom_bond_publ_flag
S1 C12 . 1.674(4) y
S1 C13 . 1.719(4) y
O1 C18 . 1.345(4) y
O1 C21 . 1.434(4) y
N1 C13 . 1.298(4) y
N1 C11 . 1.373(4) y
N2 C14 . 1.275(4) y
N2 C13 . 1.377(4) y
C6 C7 . 1.406(4) ?
C6 C1 . 1.413(4) ?
C6 C5 . 1.416(5) ?
C7 C8 . 1.366(4) ?
C7 H7 . 0.9300 ?
C18 C19 . 1.370(5) ?
C18 C17 . 1.394(5) ?
C8 C9 . 1.409(5) ?
C8 C11 . 1.477(4) ?
C15 C16 . 1.382(5) ?
C15 C20 . 1.391(5) ?
C15 C14 . 1.444(5) ?
C9 C10 . 1.349(4) ?
C9 H9 . 0.9300 ?
C16 C17 . 1.344(5) ?
C16 H16 . 0.9300 ?
C5 C4 . 1.400(5) ?
C5 C10 . 1.409(5) ?
C19 C20 . 1.376(4) ?
C19 H19 . 0.9300 ?
C11 C12 . 1.364(5) ?
C17 H17 . 0.9300 ?
C20 H20 . 0.9300 ?
C10 H10 . 0.9300 ?
C1 C2 . 1.343(5) ?
C1 H1 . 0.9300 ?
C14 H14 . 0.9300 ?
C12 H12 . 0.9300 ?
C4 C3 . 1.356(5) ?
C4 H4 . 0.9300 ?
C23 C24 . 1.495(5) ?
C23 C22 . 1.517(5) ?
C23 H23A . 0.9700 ?
C23 H23B . 0.9700 ?
C21 C22 . 1.497(5) ?
C21 H21A . 0.9700 ?
C21 H21B . 0.9700 ?
C25 C26 . 1.497(5) ?
C25 C24 . 1.505(5) ?
C25 H25A . 0.9700 ?
C25 H25B . 0.9700 ?
C24 H24A . 0.9700 ?
C24 H24B . 0.9700 ?
C2 C3 . 1.397(6) ?
C2 H2 . 0.9300 ?
C22 H22A . 0.9700 ?
C22 H22B . 0.9700 ?
C26 C27 . 1.502(6) ?
C26 H26A . 0.9700 ?
C26 H26B . 0.9700 ?
C3 H3 . 0.9300 ?
C27 H27A . 0.9600 ?
C27 H27B . 0.9600 ?
C27 H27C . 0.9600 ?

loop_
_geom_hbond_atom_site_label_D
_geom_hbond_atom_site_label_H
_geom_hbond_atom_site_label_A
_geom_hbond_site_symmetry_A
_geom_hbond_distance_DH
_geom_hbond_distance_HA
_geom_hbond_distance_DA
_geom_hbond_angle_DHA
_geom_hbond_publ_flag
C4 H4 Cg3 2_556 0.93 2.85 3.522(4) 130 yes

loop_
_geom_torsion_atom_site_label_1
_geom_torsion_atom_site_label_2
_geom_torsion_atom_site_label_3
_geom_torsion_atom_site_label_4
_geom_torsion_site_symmetry_1
_geom_torsion_site_symmetry_2
_geom_torsion_site_symmetry_3
_geom_torsion_site_symmetry_4
_geom_torsion
_geom_torsion_publ_flag
C1 C6 C7 C8 . . . . -176.9(3) ?
C5 C6 C7 C8 . . . . 0.1(5) ?
C21 O1 C18 C19 . . . . -9.9(5) ?
C21 O1 C18 C17 . . . . 171.2(3) ?
C6 C7 C8 C9 . . . . -2.1(5) ?
C6 C7 C8 C11 . . . . 174.8(3) ?
C11 N1 C13 N2 . . . . -175.0(3) ?
C11 N1 C13 S1 . . . . -0.1(4) ?
C14 N2 C13 N1 . . . . -7.2(6) ?
C14 N2 C13 S1 . . . . 178.0(3) ?
C12 S1 C13 N1 . . . . 0.2(3) ?
C12 S1 C13 N2 . . . . 175.8(3) ?
C7 C8 C9 C10 . . . . 2.0(5) ?
C11 C8 C9 C10 . . . . -175.0(3) ?
C20 C15 C16 C17 . . . . 1.0(5) ?
C14 C15 C16 C17 . . . . -177.0(3) ?
C7 C6 C5 C4 . . . . -176.8(3) ?
C1 C6 C5 C4 . . . . 0.3(5) ?
C7 C6 C5 C10 . . . . 2.1(5) ?
C1 C6 C5 C10 . . . . 179.2(3) ?
O1 C18 C19 C20 . . . . -177.8(3) ?
C17 C18 C19 C20 . . . . 1.1(5) ?
C13 N1 C11 C12 . . . . -0.1(4) ?
C13 N1 C11 C8 . . . . 176.0(3) ?
C7 C8 C11 C12 . . . . 9.5(5) ?
C9 C8 C11 C12 . . . . -173.7(4) ?
C7 C8 C11 N1 . . . . -166.1(3) ?
C9 C8 C11 N1 . . . . 10.8(5) ?
C15 C16 C17 C18 . . . . -0.8(5) ?
O1 C18 C17 C16 . . . . 178.7(3) ?
C19 C18 C17 C16 . . . . -0.3(5) ?
C18 C19 C20 C15 . . . . -0.8(5) ?
C16 C15 C20 C19 . . . . -0.3(5) ?
C14 C15 C20 C19 . . . . 177.8(3) ?
C8 C9 C10 C5 . . . . 0.2(5) ?
C4 C5 C10 C9 . . . . 176.6(4) ?
C6 C5 C10 C9 . . . . -2.3(5) ?
C7 C6 C1 C2 . . . . 175.9(4) ?
C5 C6 C1 C2 . . . . -1.1(5) ?
C13 N2 C14 C15 . . . . 174.4(3) ?
C16 C15 C14 N2 . . . . -1.4(5) ?
C20 C15 C14 N2 . . . . -179.4(3) ?
N1 C11 C12 S1 . . . . 0.2(4) ?
C8 C11 C12 S1 . . . . -175.5(3) ?
C13 S1 C12 C11 . . . . -0.2(3) ?
C10 C5 C4 C3 . . . . -178.7(4) ?
C6 C5 C4 C3 . . . . 0.2(5) ?
C18 O1 C21 C22 . . . . -177.7(3) ?
C22 C23 C24 C25 . . . . -179.3(3) ?
C26 C25 C24 C23 . . . . -178.5(3) ?
C6 C1 C2 C3 . . . . 1.4(6) ?
O1 C21 C22 C23 . . . . 61.1(4) ?
C24 C23 C22 C21 . . . . -177.2(3) ?
C24 C25 C26 C27 . . . . -179.8(4) ?
C5 C4 C3 C2 . . . . 0.1(6) ?
C1 C2 C3 C4 . . . . -0.9(6) ?

_cod_database_fobs_code 2243440
